data_4024643
loop_
_publ_author_name
'Feldman, Ken S.'
'Hester, D. Keith'
'Iyer, Malliga R.'
'Munson, Paul J.'
'Silva L\'opez, Carlos'
'Faza, Olalla Nieto'

_publ_section_title
;
 Allenyl Azide Cycloaddition Chemistry. 2,3-Cyclopentennelated Indole
 Synthesis through Indolidene Intermediates
;
_journal_coden_ASTM JOCEAH
_journal_issue 14
_journal_name_full 'Journal of Organic Chemistry'
_journal_page_first 4958
_journal_page_last 4974
_journal_paper_doi 10.1021/jo900659w
_journal_volume 74
_journal_year 2009
_chemical_formula_moiety '2(C30 H23 N), C5 H12'
_chemical_formula_sum 'C32.5 H28.5 N'
_chemical_formula_weight 433.57
_space_group_IT_number 2
_symmetry_cell_setting triclinic
_symmetry_space_group_name_Hall '-P 1'
_symmetry_space_group_name_H-M 'P -1'
_atom_sites_solution_hydrogens geom
_atom_sites_solution_primary direct
_atom_sites_solution_secondary difmap
_audit_creation_method SHELXL-97
_cell_angle_alpha 97.948(13)
_cell_angle_beta 106.727(13)
_cell_angle_gamma 102.782(13)
_cell_formula_units_Z 2
_cell_length_a 10.254(8)
_cell_length_b 10.743(8)
_cell_length_c 12.090(9)
_cell_measurement_reflns_used 2876
_cell_measurement_temperature 298(2)
_cell_measurement_theta_max 27.366
_cell_measurement_theta_min 2.310
_cell_volume 1214.5(16)
_computing_cell_refinement 'Bruker SMART'
_computing_data_collection 'Bruker SMART'
_computing_data_reduction 'Bruker SAINT'
_computing_molecular_graphics 'Bruker SHELXTL'
_computing_publication_material 'Bruker SHELXTL'
_computing_structure_refinement 'SHELXL-97 (Sheldrick, 1997)'
_computing_structure_solution 'SHELXS-97 (Sheldrick, 1990)'
_diffrn_ambient_temperature 298(2)
_diffrn_measured_fraction_theta_full 0.971
_diffrn_measured_fraction_theta_max 0.971
_diffrn_measurement_device_type 'CCD area detector'
_diffrn_measurement_method 'phi and omega scans'
_diffrn_radiation_monochromator graphite
_diffrn_radiation_source 'fine-focus sealed tube'
_diffrn_radiation_type MoK\a
_diffrn_radiation_wavelength 0.71073
_diffrn_reflns_av_R_equivalents 0.0364
_diffrn_reflns_av_sigmaI/netI 0.0778
_diffrn_reflns_limit_h_max 12
_diffrn_reflns_limit_h_min -13
_diffrn_reflns_limit_k_max 14
_diffrn_reflns_limit_k_min -14
_diffrn_reflns_limit_l_max 16
_diffrn_reflns_limit_l_min -15
_diffrn_reflns_number 9890
_diffrn_reflns_theta_full 28.48
_diffrn_reflns_theta_max 28.48
_diffrn_reflns_theta_min 1.80
_exptl_absorpt_coefficient_mu 0.068
_exptl_absorpt_correction_T_max 0.992
_exptl_absorpt_correction_T_min 0.987
_exptl_absorpt_correction_type empirical
_exptl_absorpt_process_details SADABS
_exptl_crystal_colour colorless
_exptl_crystal_density_diffrn 1.186
_exptl_crystal_density_method 'not measured'
_exptl_crystal_description rod
_exptl_crystal_F_000 462
_exptl_crystal_size_max 0.29
_exptl_crystal_size_mid 0.14
_exptl_crystal_size_min 0.13
_refine_diff_density_max 0.571
_refine_diff_density_min -0.190
_refine_diff_density_rms 0.041
_refine_ls_extinction_method none
_refine_ls_goodness_of_fit_ref 0.958
_refine_ls_hydrogen_treatment noref
_refine_ls_matrix_type full
_refine_ls_number_parameters 310
_refine_ls_number_reflns 5970
_refine_ls_number_restraints 0
_refine_ls_restrained_S_all 0.958
_refine_ls_R_factor_all 0.1367
_refine_ls_R_factor_gt 0.0721
_refine_ls_shift/su_max 0.003
_refine_ls_shift/su_mean 0.000
_refine_ls_structure_factor_coef Fsqd
_refine_ls_weighting_details 'calc w=1/[\s^2^(Fo^2^)+(0.1309P)^2^+0.0117P] where P=(Fo^2^+2Fc^2^)/3'
_refine_ls_weighting_scheme calc
_refine_ls_wR_factor_gt 0.2017
_refine_ls_wR_factor_ref 0.2436
_reflns_number_gt 2909
_reflns_number_total 5970
_reflns_threshold_expression >2sigma(I)
_cod_data_source_file jo900659w_si_001.cif
_cod_data_source_block dkh11s
_cod_depositor_comments
;
The following automatic conversions were performed:
'_symmetry_cell_setting' value 'Triclinic' changed to 'triclinic'
according to '/home/saulius/struct/CIF-dictionaries/cif_core.dic'
dictionary named 'cif_core.dic' version 2.4.1 from 2010-06-29.

Automatic conversion script
Id: cif_fix_enum 1527 2010-12-29 10:47:43Z saulius 

The following automatic conversions were performed:
data name '_publ_contact_author_e-mail' replaced with
'_publ_contact_author_email' as specified in the replacement file
'/home/antanas/src/cod-tools/trunk/data/replacement-values/replacement_tags.lst'.

Automatic conversion script
Id: cif_correct_tags 4998 2017-03-02 13:24:31Z antanas 
;
_cod_original_sg_symbol_H-M P-1
_cod_original_formula_sum 'C32.50 H28.5 N'
_cod_database_code 4024643

loop_
_symmetry_equiv_pos_as_xyz
'x, y, z'
'-x, -y, -z'

loop_
_atom_site_label
_atom_site_type_symbol
_atom_site_fract_x
_atom_site_fract_y
_atom_site_fract_z
_atom_site_U_iso_or_equiv
_atom_site_adp_type
_atom_site_occupancy
_atom_site_symmetry_multiplicity
_atom_site_calc_flag
_atom_site_refinement_flags
_atom_site_disorder_assembly
_atom_site_disorder_group
C1 C 0.7490(2) 0.6783(2) 0.2804(2) 0.0535(6) Uani 1 1 d . . .
C2 C 0.6455(3) 0.7453(3) 0.2664(2) 0.0634(7) Uani 1 1 d . . .
H2 H 0.6402 0.8052 0.2178 0.076 Uiso 1 1 calc R . .
C3 C 0.5520(3) 0.7195(3) 0.3269(3) 0.0777(9) Uani 1 1 d . . .
H3 H 0.4808 0.7617 0.3185 0.093 Uiso 1 1 calc R . .
C4 C 0.5619(4) 0.6313(4) 0.4005(3) 0.0873(10) Uani 1 1 d . . .
H4 H 0.4981 0.6172 0.4419 0.105 Uiso 1 1 calc R . .
C5 C 0.6619(3) 0.5649(3) 0.4141(3) 0.0779(9) Uani 1 1 d . . .
H5 H 0.6657 0.5058 0.4636 0.094 Uiso 1 1 calc R . .
C6 C 0.7588(3) 0.5860(3) 0.3534(2) 0.0614(7) Uani 1 1 d . . .
C7 C 0.8744(3) 0.5356(3) 0.3472(2) 0.0663(8) Uani 1 1 d . . .
H7 H 0.9052 0.4732 0.3861 0.080 Uiso 1 1 calc R . .
C8 C 0.9316(2) 0.5968(2) 0.2727(2) 0.0548(6) Uani 1 1 d . . .
C9 C 1.0484(3) 0.6103(2) 0.2285(2) 0.0563(6) Uani 1 1 d . . .
C10 C 1.1499(3) 0.5287(3) 0.2526(3) 0.0833(10) Uani 1 1 d . . .
H10A H 1.1075 0.4435 0.2016 0.125 Uiso 1 1 calc R . .
H10B H 1.1726 0.5206 0.3336 0.125 Uiso 1 1 calc R . .
H10C H 1.2349 0.5697 0.2383 0.125 Uiso 1 1 calc R . .
C11 C 1.0483(2) 0.7062(2) 0.1669(2) 0.0495(6) Uani 1 1 d . . .
C12 C 0.9201(2) 0.7628(2) 0.1634(2) 0.0461(6) Uani 1 1 d . . .
C13 C 0.9592(2) 0.9056(2) 0.2306(2) 0.0497(6) Uani 1 1 d . . .
C14 C 1.0624(3) 0.9450(3) 0.3414(2) 0.0684(8) Uani 1 1 d . . .
H14 H 1.1119 0.8872 0.3707 0.082 Uiso 1 1 calc R . .
C15 C 1.0925(3) 1.0691(3) 0.4087(3) 0.0816(9) Uani 1 1 d . . .
H15 H 1.1633 1.0945 0.4822 0.098 Uiso 1 1 calc R . .
C16 C 1.0197(3) 1.1542(3) 0.3689(3) 0.0801(9) Uani 1 1 d . . .
H16 H 1.0389 1.2368 0.4157 0.096 Uiso 1 1 calc R . .
C17 C 0.9188(3) 1.1180(3) 0.2606(3) 0.0785(9) Uani 1 1 d . . .
H17 H 0.8700 1.1767 0.2323 0.094 Uiso 1 1 calc R . .
C18 C 0.8880(3) 0.9940(2) 0.1916(2) 0.0623(7) Uani 1 1 d . . .
H18 H 0.8180 0.9702 0.1177 0.075 Uiso 1 1 calc R . .
C19 C 0.8219(2) 0.7377(2) 0.0349(2) 0.0450(5) Uani 1 1 d . . .
C20 C 0.6913(2) 0.6460(2) -0.0063(2) 0.0555(6) Uani 1 1 d . . .
H20 H 0.6608 0.5985 0.0447 0.067 Uiso 1 1 calc R . .
C21 C 0.6050(3) 0.6239(3) -0.1234(2) 0.0669(8) Uani 1 1 d . . .
H21 H 0.5173 0.5620 -0.1500 0.080 Uiso 1 1 calc R . .
C22 C 0.6479(3) 0.6923(3) -0.1992(2) 0.0641(7) Uani 1 1 d . . .
H22 H 0.5892 0.6784 -0.2770 0.077 Uiso 1 1 calc R . .
C23 C 0.7783(3) 0.7818(3) -0.1600(2) 0.0647(7) Uani 1 1 d . . .
H23 H 0.8087 0.8275 -0.2121 0.078 Uiso 1 1 calc R . .
C24 C 0.8648(3) 0.8048(2) -0.0443(2) 0.0565(6) Uani 1 1 d . . .
H24 H 0.9529 0.8659 -0.0190 0.068 Uiso 1 1 calc R . .
C25 C 1.1524(2) 0.7496(2) 0.1079(2) 0.0522(6) Uani 1 1 d . . .
C26 C 1.1781(3) 0.6606(3) 0.0280(3) 0.0700(8) Uani 1 1 d . . .
H26 H 1.1254 0.5735 0.0087 0.084 Uiso 1 1 calc R . .
C27 C 1.2788(3) 0.6976(3) -0.0231(3) 0.0826(9) Uani 1 1 d . . .
H27 H 1.2938 0.6355 -0.0763 0.099 Uiso 1 1 calc R . .
C28 C 1.3580(3) 0.8245(3) 0.0027(3) 0.0818(9) Uani 1 1 d . . .
H28 H 1.4277 0.8492 -0.0312 0.098 Uiso 1 1 calc R . .
C29 C 1.3325(3) 0.9153(3) 0.0800(3) 0.0807(9) Uani 1 1 d . . .
H29 H 1.3845 1.0024 0.0976 0.097 Uiso 1 1 calc R . .
C30 C 1.2308(3) 0.8782(3) 0.1314(3) 0.0676(7) Uani 1 1 d . . .
H30 H 1.2145 0.9410 0.1829 0.081 Uiso 1 1 calc R . .
N1 N 0.85479(19) 0.68067(19) 0.23104(17) 0.0516(5) Uani 1 1 d . . .
C31 C 0.4404(4) 0.9640(5) 0.4982(5) 0.139(2) Uani 1 1 d . . .
H31A H 0.3996 0.9010 0.4233 0.167 Uiso 1 1 calc R . .
H31B H 0.3770 1.0186 0.5005 0.167 Uiso 1 1 calc R . .
C32 C 0.4472(9) 0.8943(8) 0.5927(7) 0.200(3) Uani 1 1 d . . .
H32A H 0.5142 0.8429 0.5944 0.300 Uiso 1 1 calc R . .
H32C H 0.4799 0.9562 0.6680 0.300 Uiso 1 1 calc R . .
C33 C 0.3307(14) 0.8225(16) 0.5783(15) 0.187(6) Uani 0.50 1 d P . .
H33A H 0.2679 0.8743 0.5879 0.280 Uiso 0.50 1 calc PR . .
H33B H 0.3388 0.7685 0.6355 0.280 Uiso 0.50 1 calc PR . .
H33C H 0.2937 0.7682 0.5001 0.280 Uiso 0.50 1 calc PR . .

loop_
_atom_site_aniso_label
_atom_site_aniso_U_11
_atom_site_aniso_U_22
_atom_site_aniso_U_33
_atom_site_aniso_U_23
_atom_site_aniso_U_13
_atom_site_aniso_U_12
C1 0.0487(13) 0.0527(14) 0.0484(13) 0.0067(11) 0.0137(11) -0.0017(11)
C2 0.0558(14) 0.0638(17) 0.0682(17) 0.0133(14) 0.0240(13) 0.0075(13)
C3 0.0630(17) 0.086(2) 0.081(2) 0.0063(18) 0.0350(16) 0.0069(15)
C4 0.073(2) 0.106(3) 0.074(2) 0.0078(19) 0.0408(17) -0.0093(19)
C5 0.0698(18) 0.089(2) 0.0621(17) 0.0235(16) 0.0210(15) -0.0074(17)
C6 0.0560(15) 0.0619(16) 0.0500(14) 0.0113(12) 0.0102(11) -0.0060(12)
C7 0.0669(16) 0.0595(16) 0.0613(16) 0.0234(13) 0.0083(13) 0.0060(13)
C8 0.0529(13) 0.0472(14) 0.0557(14) 0.0150(11) 0.0083(11) 0.0069(11)
C9 0.0498(13) 0.0492(14) 0.0637(15) 0.0142(12) 0.0099(11) 0.0121(11)
C10 0.0673(18) 0.078(2) 0.105(2) 0.0358(19) 0.0155(17) 0.0293(16)
C11 0.0424(11) 0.0440(12) 0.0551(13) 0.0068(11) 0.0107(10) 0.0075(9)
C12 0.0412(11) 0.0435(12) 0.0500(12) 0.0099(10) 0.0136(10) 0.0062(9)
C13 0.0459(12) 0.0471(13) 0.0500(13) 0.0074(11) 0.0153(10) 0.0030(10)
C14 0.0779(18) 0.0658(17) 0.0507(15) 0.0037(13) 0.0101(13) 0.0180(14)
C15 0.088(2) 0.080(2) 0.0537(16) -0.0060(16) 0.0065(15) 0.0113(17)
C16 0.092(2) 0.0554(17) 0.077(2) -0.0074(16) 0.0230(18) 0.0077(16)
C17 0.091(2) 0.0529(16) 0.081(2) 0.0054(15) 0.0173(17) 0.0188(15)
C18 0.0616(15) 0.0492(14) 0.0653(16) 0.0056(13) 0.0100(13) 0.0126(12)
C19 0.0440(11) 0.0386(12) 0.0511(13) 0.0084(10) 0.0150(10) 0.0104(9)
C20 0.0515(13) 0.0509(14) 0.0588(15) 0.0098(12) 0.0185(11) 0.0044(11)
C21 0.0531(14) 0.0645(17) 0.0641(17) 0.0008(14) 0.0066(13) 0.0035(12)
C22 0.0680(16) 0.0620(17) 0.0518(14) 0.0063(13) 0.0055(13) 0.0195(14)
C23 0.0797(18) 0.0576(16) 0.0565(15) 0.0164(13) 0.0206(14) 0.0179(14)
C24 0.0547(13) 0.0492(14) 0.0580(15) 0.0124(12) 0.0135(12) 0.0052(11)
C25 0.0388(11) 0.0522(14) 0.0606(15) 0.0130(12) 0.0113(10) 0.0093(10)
C26 0.0596(16) 0.0585(16) 0.087(2) 0.0019(15) 0.0284(15) 0.0084(13)
C27 0.0741(19) 0.084(2) 0.098(2) 0.0096(18) 0.0454(18) 0.0211(17)
C28 0.0611(17) 0.094(2) 0.102(2) 0.033(2) 0.0422(17) 0.0151(16)
C29 0.0689(18) 0.0668(19) 0.103(2) 0.0165(18) 0.0389(18) -0.0002(15)
C30 0.0645(16) 0.0562(16) 0.0801(19) 0.0073(14) 0.0316(14) 0.0070(13)
N1 0.0478(10) 0.0505(11) 0.0564(11) 0.0191(10) 0.0175(9) 0.0084(9)
C31 0.113(3) 0.144(5) 0.129(3) -0.020(3) -0.016(4) 0.079(4)
C32 0.213(8) 0.204(8) 0.159(6) 0.024(5) 0.002(6) 0.096(7)
C33 0.130(9) 0.219(16) 0.222(15) 0.078(13) 0.040(11) 0.077(10)

loop_
_atom_type_symbol
_atom_type_description
_atom_type_scat_dispersion_real
_atom_type_scat_dispersion_imag
_atom_type_scat_source
C C 0.0033 0.0016 'International Tables Vol C Tables 4.2.6.8 and 6.1.1.4'
H H 0.0000 0.0000 'International Tables Vol C Tables 4.2.6.8 and 6.1.1.4'
N N 0.0061 0.0033 'International Tables Vol C Tables 4.2.6.8 and 6.1.1.4'

loop_
_geom_angle_atom_site_label_1
_geom_angle_atom_site_label_2
_geom_angle_atom_site_label_3
_geom_angle
_geom_angle_site_symmetry_1
_geom_angle_site_symmetry_3
_geom_angle_publ_flag
N1 C1 C2 131.4(2) . . ?
N1 C1 C6 106.3(2) . . ?
C2 C1 C6 122.3(2) . . ?
C3 C2 C1 117.5(3) . . ?
C3 C2 H2 121.2 . . ?
C1 C2 H2 121.2 . . ?
C2 C3 C4 120.9(3) . . ?
C2 C3 H3 119.6 . . ?
C4 C3 H3 119.6 . . ?
C5 C4 C3 122.0(3) . . ?
C5 C4 H4 119.0 . . ?
C3 C4 H4 119.0 . . ?
C4 C5 C6 119.5(3) . . ?
C4 C5 H5 120.2 . . ?
C6 C5 H5 120.2 . . ?
C5 C6 C1 117.7(3) . . ?
C5 C6 C7 134.4(3) . . ?
C1 C6 C7 107.9(2) . . ?
C8 C7 C6 106.8(2) . . ?
C8 C7 H7 126.6 . . ?
C6 C7 H7 126.6 . . ?
N1 C8 C7 109.1(2) . . ?
N1 C8 C9 108.5(2) . . ?
C7 C8 C9 142.2(2) . . ?
C11 C9 C8 108.7(2) . . ?
C11 C9 C10 128.8(3) . . ?
C8 C9 C10 122.5(2) . . ?
C9 C10 H10A 109.5 . . ?
C9 C10 H10B 109.5 . . ?
H10A C10 H10B 109.5 . . ?
C9 C10 H10C 109.5 . . ?
H10A C10 H10C 109.5 . . ?
H10B C10 H10C 109.5 . . ?
C9 C11 C25 125.1(2) . . ?
C9 C11 C12 110.7(2) . . ?
C25 C11 C12 124.2(2) . . ?
N1 C12 C13 107.06(19) . . ?
N1 C12 C19 111.23(17) . . ?
C13 C12 C19 113.36(18) . . ?
N1 C12 C11 99.34(18) . . ?
C13 C12 C11 115.08(18) . . ?
C19 C12 C11 109.85(19) . . ?
C18 C13 C14 117.5(2) . . ?
C18 C13 C12 123.4(2) . . ?
C14 C13 C12 118.8(2) . . ?
C15 C14 C13 120.7(3) . . ?
C15 C14 H14 119.7 . . ?
C13 C14 H14 119.7 . . ?
C16 C15 C14 120.7(3) . . ?
C16 C15 H15 119.6 . . ?
C14 C15 H15 119.6 . . ?
C17 C16 C15 119.6(3) . . ?
C17 C16 H16 120.2 . . ?
C15 C16 H16 120.2 . . ?
C16 C17 C18 120.3(3) . . ?
C16 C17 H17 119.8 . . ?
C18 C17 H17 119.8 . . ?
C13 C18 C17 121.1(3) . . ?
C13 C18 H18 119.4 . . ?
C17 C18 H18 119.4 . . ?
C20 C19 C24 118.0(2) . . ?
C20 C19 C12 121.7(2) . . ?
C24 C19 C12 120.3(2) . . ?
C19 C20 C21 120.6(2) . . ?
C19 C20 H20 119.7 . . ?
C21 C20 H20 119.7 . . ?
C22 C21 C20 120.5(2) . . ?
C22 C21 H21 119.7 . . ?
C20 C21 H21 119.7 . . ?
C21 C22 C23 119.5(2) . . ?
C21 C22 H22 120.3 . . ?
C23 C22 H22 120.3 . . ?
C22 C23 C24 120.6(3) . . ?
C22 C23 H23 119.7 . . ?
C24 C23 H23 119.7 . . ?
C23 C24 C19 120.8(2) . . ?
C23 C24 H24 119.6 . . ?
C19 C24 H24 119.6 . . ?
C30 C25 C26 117.1(2) . . ?
C30 C25 C11 122.2(2) . . ?
C26 C25 C11 120.6(2) . . ?
C27 C26 C25 121.5(3) . . ?
C27 C26 H26 119.2 . . ?
C25 C26 H26 119.2 . . ?
C26 C27 C28 120.9(3) . . ?
C26 C27 H27 119.6 . . ?
C28 C27 H27 119.6 . . ?
C27 C28 C29 118.7(3) . . ?
C27 C28 H28 120.7 . . ?
C29 C28 H28 120.7 . . ?
C30 C29 C28 120.5(3) . . ?
C30 C29 H29 119.7 . . ?
C28 C29 H29 119.7 . . ?
C29 C30 C25 121.2(3) . . ?
C29 C30 H30 119.4 . . ?
C25 C30 H30 119.4 . . ?
C8 N1 C1 109.9(2) . . ?
C8 N1 C12 112.5(2) . . ?
C1 N1 C12 136.6(2) . . ?
C31 C31 C32 114.7(7) 2_676 . ?
C31 C31 H31A 108.6 2_676 . ?
C32 C31 H31A 108.6 . . ?
C31 C31 H31B 108.6 2_676 . ?
C32 C31 H31B 108.6 . . ?
H31A C31 H31B 107.6 . . ?
C33 C32 C31 110.2(10) . . ?
C33 C32 H32A 109.6 . . ?
C31 C32 H32A 109.6 . . ?
C33 C32 H32C 109.6 . . ?
C31 C32 H32C 109.6 . . ?
H32A C32 H32C 108.1 . . ?
C32 C33 H33A 109.5 . . ?
C32 C33 H33B 109.5 . . ?
H33A C33 H33B 109.5 . . ?
C32 C33 H33C 109.5 . . ?
H33A C33 H33C 109.5 . . ?
H33B C33 H33C 109.5 . . ?

loop_
_geom_bond_atom_site_label_1
_geom_bond_atom_site_label_2
_geom_bond_distance
_geom_bond_site_symmetry_2
_geom_bond_publ_flag
C1 N1 1.378(3) . ?
C1 C2 1.393(4) . ?
C1 C6 1.417(3) . ?
C2 C3 1.368(4) . ?
C2 H2 0.9300 . ?
C3 C4 1.387(5) . ?
C3 H3 0.9300 . ?
C4 C5 1.360(5) . ?
C4 H4 0.9300 . ?
C5 C6 1.394(4) . ?
C5 H5 0.9300 . ?
C6 C7 1.424(4) . ?
C7 C8 1.373(4) . ?
C7 H7 0.9300 . ?
C8 N1 1.378(3) . ?
C8 C9 1.433(4) . ?
C9 C11 1.352(3) . ?
C9 C10 1.496(4) . ?
C10 H10A 0.9600 . ?
C10 H10B 0.9600 . ?
C10 H10C 0.9600 . ?
C11 C25 1.475(3) . ?
C11 C12 1.558(3) . ?
C12 N1 1.466(3) . ?
C12 C13 1.540(3) . ?
C12 C19 1.537(3) . ?
C13 C18 1.374(3) . ?
C13 C14 1.386(3) . ?
C14 C15 1.382(4) . ?
C14 H14 0.9300 . ?
C15 C16 1.357(4) . ?
C15 H15 0.9300 . ?
C16 C17 1.356(4) . ?
C16 H16 0.9300 . ?
C17 C18 1.388(4) . ?
C17 H17 0.9300 . ?
C18 H18 0.9300 . ?
C19 C20 1.382(3) . ?
C19 C24 1.386(3) . ?
C20 C21 1.391(4) . ?
C20 H20 0.9300 . ?
C21 C22 1.359(4) . ?
C21 H21 0.9300 . ?
C22 C23 1.370(4) . ?
C22 H22 0.9300 . ?
C23 C24 1.378(4) . ?
C23 H23 0.9300 . ?
C24 H24 0.9300 . ?
C25 C30 1.380(4) . ?
C25 C26 1.386(4) . ?
C26 C27 1.364(4) . ?
C26 H26 0.9300 . ?
C27 C28 1.365(4) . ?
C27 H27 0.9300 . ?
C28 C29 1.375(4) . ?
C28 H28 0.9300 . ?
C29 C30 1.375(4) . ?
C29 H29 0.9300 . ?
C30 H30 0.9300 . ?
C31 C31 1.279(10) 2_676 ?
C31 C32 1.445(9) . ?
C31 H31A 0.9700 . ?
C31 H31B 0.9700 . ?
C32 C33 1.219(13) . ?
C32 H32A 0.9700 . ?
C32 H32C 0.9700 . ?
C33 H33A 0.9600 . ?
C33 H33B 0.9600 . ?
C33 H33C 0.9600 . ?

loop_
_geom_torsion_atom_site_label_1
_geom_torsion_atom_site_label_2
_geom_torsion_atom_site_label_3
_geom_torsion_atom_site_label_4
_geom_torsion
_geom_torsion_site_symmetry_1
_geom_torsion_site_symmetry_2
_geom_torsion_site_symmetry_3
_geom_torsion_site_symmetry_4
_geom_torsion_publ_flag
N1 C1 C2 C3 178.7(2) . . . . ?
C6 C1 C2 C3 0.4(4) . . . . ?
C1 C2 C3 C4 0.9(4) . . . . ?
C2 C3 C4 C5 -1.4(5) . . . . ?
C3 C4 C5 C6 0.5(5) . . . . ?
C4 C5 C6 C1 0.7(4) . . . . ?
C4 C5 C6 C7 179.7(3) . . . . ?
N1 C1 C6 C5 -179.9(2) . . . . ?
C2 C1 C6 C5 -1.2(4) . . . . ?
N1 C1 C6 C7 0.9(3) . . . . ?
C2 C1 C6 C7 179.6(2) . . . . ?
C5 C6 C7 C8 -178.9(3) . . . . ?
C1 C6 C7 C8 0.1(3) . . . . ?
C6 C7 C8 N1 -1.1(3) . . . . ?
C6 C7 C8 C9 173.5(3) . . . . ?
N1 C8 C9 C11 3.6(3) . . . . ?
C7 C8 C9 C11 -171.0(3) . . . . ?
N1 C8 C9 C10 -177.3(2) . . . . ?
C7 C8 C9 C10 8.1(5) . . . . ?
C8 C9 C11 C25 179.8(2) . . . . ?
C10 C9 C11 C25 0.9(4) . . . . ?
C8 C9 C11 C12 -1.8(3) . . . . ?
C10 C9 C11 C12 179.2(2) . . . . ?
C9 C11 C12 N1 -0.5(2) . . . . ?
C25 C11 C12 N1 177.8(2) . . . . ?
C9 C11 C12 C13 113.4(2) . . . . ?
C25 C11 C12 C13 -68.2(3) . . . . ?
C9 C11 C12 C19 -117.2(2) . . . . ?
C25 C11 C12 C19 61.1(3) . . . . ?
N1 C12 C13 C18 -107.9(3) . . . . ?
C19 C12 C13 C18 15.1(3) . . . . ?
C11 C12 C13 C18 142.8(2) . . . . ?
N1 C12 C13 C14 65.9(3) . . . . ?
C19 C12 C13 C14 -171.1(2) . . . . ?
C11 C12 C13 C14 -43.4(3) . . . . ?
C18 C13 C14 C15 -0.6(4) . . . . ?
C12 C13 C14 C15 -174.7(3) . . . . ?
C13 C14 C15 C16 1.3(5) . . . . ?
C14 C15 C16 C17 -1.7(5) . . . . ?
C15 C16 C17 C18 1.3(5) . . . . ?
C14 C13 C18 C17 0.2(4) . . . . ?
C12 C13 C18 C17 174.0(3) . . . . ?
C16 C17 C18 C13 -0.5(5) . . . . ?
N1 C12 C19 C20 -1.3(3) . . . . ?
C13 C12 C19 C20 -122.0(2) . . . . ?
C11 C12 C19 C20 107.7(3) . . . . ?
N1 C12 C19 C24 -179.3(2) . . . . ?
C13 C12 C19 C24 60.0(3) . . . . ?
C11 C12 C19 C24 -70.3(3) . . . . ?
C24 C19 C20 C21 -1.1(4) . . . . ?
C12 C19 C20 C21 -179.2(2) . . . . ?
C19 C20 C21 C22 0.0(4) . . . . ?
C20 C21 C22 C23 1.2(4) . . . . ?
C21 C22 C23 C24 -1.3(4) . . . . ?
C22 C23 C24 C19 0.1(4) . . . . ?
C20 C19 C24 C23 1.0(4) . . . . ?
C12 C19 C24 C23 179.2(2) . . . . ?
C9 C11 C25 C30 -124.5(3) . . . . ?
C12 C11 C25 C30 57.4(3) . . . . ?
C9 C11 C25 C26 53.7(3) . . . . ?
C12 C11 C25 C26 -124.4(3) . . . . ?
C30 C25 C26 C27 1.6(4) . . . . ?
C11 C25 C26 C27 -176.7(3) . . . . ?
C25 C26 C27 C28 -0.2(5) . . . . ?
C26 C27 C28 C29 -1.1(5) . . . . ?
C27 C28 C29 C30 1.0(5) . . . . ?
C28 C29 C30 C25 0.5(5) . . . . ?
C26 C25 C30 C29 -1.7(4) . . . . ?
C11 C25 C30 C29 176.5(2) . . . . ?
C7 C8 N1 C1 1.7(3) . . . . ?
C9 C8 N1 C1 -174.75(19) . . . . ?
C7 C8 N1 C12 172.4(2) . . . . ?
C9 C8 N1 C12 -4.1(3) . . . . ?
C2 C1 N1 C8 179.9(2) . . . . ?
C6 C1 N1 C8 -1.6(2) . . . . ?
C2 C1 N1 C12 12.5(4) . . . . ?
C6 C1 N1 C12 -169.0(2) . . . . ?
C13 C12 N1 C8 -117.2(2) . . . . ?
C19 C12 N1 C8 118.5(2) . . . . ?
C11 C12 N1 C8 2.8(2) . . . . ?
C13 C12 N1 C1 49.9(3) . . . . ?
C19 C12 N1 C1 -74.4(3) . . . . ?
C11 C12 N1 C1 169.9(2) . . . . ?
C31 C31 C32 C33 -175.9(11) 2_676 . . . ?
